data_4500522
loop_
_publ_author_name
'Fri\<s\<ci\'c, Tomislav'
'Reid, David G.'
'Day, Graeme M.'
'Duer, Melinda J.'
'Jones, William'

_publ_section_title
;
 Effect of Fluorination on Molecular Conformation in the Solid State:
 Tuning the Conformation of Cocrystal Formers
;
_journal_issue 4
_journal_name_full 'Crystal Growth &amp; Design'
_journal_page_first 972
_journal_paper_doi 10.1021/cg1016388
_journal_volume 11
_journal_year 2011
_chemical_formula_moiety '2(C4 H2 F4 O4), 2(H2 O)'
_chemical_formula_sum 'C4 H4 F4 O5'
_chemical_formula_weight 208.07
_chemical_name_common Hfsu.H2O
_chemical_name_systematic
;
 tetrafluorosuccinic acid monohydrate
;
_space_group_IT_number 61
_symmetry_cell_setting orthorhombic
_symmetry_space_group_name_Hall '-P 2ac 2ab'
_symmetry_space_group_name_H-M 'P b c a'
_atom_sites_solution_hydrogens geom
_atom_sites_solution_primary direct
_atom_sites_solution_secondary difmap
_audit_creation_method SHELXL-97
_cell_angle_alpha 90.00
_cell_angle_beta 90.00
_cell_angle_gamma 90.00
_cell_formula_units_Z 16
_cell_length_a 10.6924(2)
_cell_length_b 11.6169(2)
_cell_length_c 22.4410(3)
_cell_measurement_reflns_used 23201
_cell_measurement_temperature 120(2)
_cell_measurement_theta_max 33.14
_cell_measurement_theta_min 1.00
_cell_volume 2787.45(8)
_computing_cell_refinement 'HKL Scalepack (Otwinowski & Minor 1997)'
_computing_data_collection 'Collect (Nonius B.V. 1998)'
_computing_data_reduction
;
 HKL Denzo and Scalepack (Otwinowski & Minor 1997)
;
_computing_publication_material 'SHELXL-97 (Sheldrick 1997)'
_computing_structure_refinement 'SHELXL-97 (Sheldrick 1997)'
_computing_structure_solution 'SIR-92 (Altomare et al. 1994)'
_diffrn_ambient_temperature 120(2)
_diffrn_measured_fraction_theta_full 0.988
_diffrn_measured_fraction_theta_max 0.988
_diffrn_measurement_device_type 'Nonius Kappa CCD'
_diffrn_measurement_method 'Thin slice \w and \f scans'
_diffrn_radiation_source 'fine-focus sealed tube'
_diffrn_radiation_type MoK\a
_diffrn_radiation_wavelength 0.71073
_diffrn_reflns_av_R_equivalents 0.0521
_diffrn_reflns_av_sigmaI/netI 0.0376
_diffrn_reflns_limit_h_max 16
_diffrn_reflns_limit_h_min -16
_diffrn_reflns_limit_k_max 17
_diffrn_reflns_limit_k_min -17
_diffrn_reflns_limit_l_max 34
_diffrn_reflns_limit_l_min -34
_diffrn_reflns_number 23437
_diffrn_reflns_theta_full 33.13
_diffrn_reflns_theta_max 33.13
_diffrn_reflns_theta_min 3.62
_exptl_absorpt_coefficient_mu 0.239
_exptl_absorpt_correction_T_max 0.976
_exptl_absorpt_correction_T_min 0.886
_exptl_absorpt_correction_type multi-scan
_exptl_absorpt_process_details
;
multi-scan from symmetry-related measurements 
 Sortav (Blessing 1995)
;
_exptl_crystal_colour colourless
_exptl_crystal_density_diffrn 1.983
_exptl_crystal_density_method 'not measured'
_exptl_crystal_description prism
_exptl_crystal_F_000 1664
_exptl_crystal_size_max 0.46
_exptl_crystal_size_mid 0.12
_exptl_crystal_size_min 0.10
_refine_diff_density_max 0.598
_refine_diff_density_min -0.669
_refine_diff_density_rms 0.238
_refine_ls_extinction_method none
_refine_ls_goodness_of_fit_ref 1.130
_refine_ls_hydrogen_treatment constr
_refine_ls_matrix_type full
_refine_ls_number_parameters 239
_refine_ls_number_reflns 5248
_refine_ls_number_restraints 0
_refine_ls_restrained_S_all 1.130
_refine_ls_R_factor_all 0.0653
_refine_ls_R_factor_gt 0.0381
_refine_ls_shift/su_max 0.001
_refine_ls_shift/su_mean 0.000
_refine_ls_structure_factor_coef Fsqd
_refine_ls_weighting_details 'calc w=1/[\s^2^(Fo^2^)+(0.0661P)^2^+0.2025P] where P=(Fo^2^+2Fc^2^)/3'
_refine_ls_weighting_scheme calc
_refine_ls_wR_factor_gt 0.1032
_refine_ls_wR_factor_ref 0.1243
_reflns_number_gt 4032
_reflns_number_total 5248
_reflns_threshold_expression >2sigma(I)
_cod_data_source_file cg1016388_si_003.cif
_cod_data_source_block Hfsu.H2O
_cod_original_sg_symbol_H-M Pbca
_cod_database_code 4500522

loop_
_symmetry_equiv_pos_as_xyz
'x, y, z'
'x+1/2, -y+1/2, -z'
'-x, y+1/2, -z+1/2'
'-x+1/2, -y, z+1/2'
'-x, -y, -z'
'-x-1/2, y-1/2, z'
'x, -y-1/2, z-1/2'
'x-1/2, y, -z-1/2'

loop_
_atom_site_label
_atom_site_type_symbol
_atom_site_fract_x
_atom_site_fract_y
_atom_site_fract_z
_atom_site_U_iso_or_equiv
_atom_site_adp_type
_atom_site_occupancy
_atom_site_symmetry_multiplicity
_atom_site_calc_flag
_atom_site_refinement_flags
C1 C 0.58934(10) 0.33358(10) 0.60218(5) 0.0155(2) Uani 1 1 d .
C2 C 0.48890(10) 0.25338(10) 0.62945(5) 0.0159(2) Uani 1 1 d .
C3 C 0.50813(10) 0.12579(10) 0.61263(5) 0.0156(2) Uani 1 1 d .
C4 C 0.40998(10) 0.04573(10) 0.64125(5) 0.0159(2) Uani 1 1 d .
C5 C 0.09514(11) 0.11032(10) 0.69511(5) 0.0159(2) Uani 1 1 d .
C6 C -0.01096(10) 0.17793(11) 0.66380(5) 0.0165(2) Uani 1 1 d .
C7 C 0.00800(10) 0.18625(10) 0.59585(6) 0.0160(2) Uani 1 1 d .
C8 C -0.09444(11) 0.25693(10) 0.56369(5) 0.0156(2) Uani 1 1 d .
F1 F 0.37370(7) 0.28523(7) 0.61136(4) 0.02475(18) Uani 1 1 d .
F2 F 0.49342(8) 0.26200(7) 0.68929(3) 0.02341(17) Uani 1 1 d .
F3 F 0.50109(8) 0.11562(7) 0.55287(3) 0.02252(17) Uani 1 1 d .
F4 F 0.62480(6) 0.09551(7) 0.62966(4) 0.02292(17) Uani 1 1 d .
F5 F -0.01392(8) 0.28582(7) 0.68585(4) 0.02575(18) Uani 1 1 d .
F6 F -0.12294(7) 0.12848(8) 0.67395(4) 0.02565(18) Uani 1 1 d .
F7 F 0.00782(8) 0.07810(7) 0.57373(3) 0.02255(17) Uani 1 1 d .
F8 F 0.12188(7) 0.23248(8) 0.58559(4) 0.02437(18) Uani 1 1 d .
O1 O 0.56845(8) 0.35071(8) 0.54565(4) 0.01940(18) Uani 1 1 d .
H1 H 0.6245 0.3935 0.5316 0.029 Uiso 1 1 calc R
O2 O 0.67459(8) 0.37092(9) 0.63163(4) 0.02049(18) Uani 1 1 d .
O3 O 0.43862(9) 0.02311(9) 0.69630(4) 0.02140(19) Uani 1 1 d .
H3 H 0.3828 -0.0185 0.7114 0.032 Uiso 1 1 calc R
O4 O 0.31890(8) 0.01344(8) 0.61388(4) 0.02053(19) Uani 1 1 d .
O5 O 0.07631(8) -0.00039(8) 0.69306(4) 0.01933(18) Uani 1 1 d .
H5 H 0.1342 -0.0344 0.7112 0.029 Uiso 1 1 calc R
O6 O 0.18354(8) 0.16003(8) 0.71692(4) 0.02153(19) Uani 1 1 d .
O7 O -0.07256(8) 0.36740(8) 0.56754(4) 0.01925(18) Uani 1 1 d .
H7 H -0.1286 0.4037 0.5492 0.029 Uiso 1 1 calc R
O8 O -0.18214(8) 0.21064(8) 0.53978(4) 0.02043(18) Uani 1 1 d .
O9 O -0.24847(8) 0.48434(8) 0.50683(4) 0.01764(17) Uani 1 1 d .
O10 O 0.23145(8) 0.38972(8) 0.74580(4) 0.01854(17) Uani 1 1 d .
H30 H -0.2722 0.5554 0.5129 0.030 Uiso 1 1 d .
H40 H -0.2272 0.4872 0.4724 0.030 Uiso 1 1 d .
H1O H 0.2290 0.3870 0.7822 0.030 Uiso 1 1 d .
H2O H 0.2250 0.3206 0.7368 0.030 Uiso 1 1 d .

loop_
_atom_site_aniso_label
_atom_site_aniso_U_11
_atom_site_aniso_U_22
_atom_site_aniso_U_33
_atom_site_aniso_U_23
_atom_site_aniso_U_13
_atom_site_aniso_U_12
C1 0.0167(4) 0.0131(5) 0.0166(5) -0.0002(4) 0.0013(4) 0.0004(4)
C2 0.0163(4) 0.0149(5) 0.0165(5) -0.0008(4) 0.0021(4) 0.0002(4)
C3 0.0160(4) 0.0153(5) 0.0156(5) -0.0009(4) 0.0012(4) 0.0000(4)
C4 0.0164(4) 0.0140(5) 0.0175(5) 0.0004(4) 0.0013(4) 0.0003(4)
C5 0.0174(5) 0.0157(5) 0.0147(5) -0.0006(4) 0.0009(4) 0.0021(4)
C6 0.0162(5) 0.0171(5) 0.0163(5) -0.0007(4) 0.0003(4) 0.0020(4)
C7 0.0161(4) 0.0145(5) 0.0174(5) 0.0001(4) 0.0007(4) 0.0003(4)
C8 0.0165(5) 0.0148(5) 0.0155(5) 0.0002(4) 0.0006(4) 0.0005(4)
F1 0.0145(3) 0.0215(4) 0.0382(5) 0.0037(3) 0.0013(3) 0.0024(3)
F2 0.0352(4) 0.0199(4) 0.0151(4) -0.0021(3) 0.0070(3) -0.0041(3)
F3 0.0314(4) 0.0208(4) 0.0154(4) -0.0024(3) 0.0047(3) -0.0055(3)
F4 0.0140(3) 0.0205(4) 0.0343(5) 0.0017(3) 0.0009(3) 0.0021(3)
F5 0.0363(4) 0.0194(4) 0.0215(4) -0.0060(3) -0.0059(3) 0.0114(3)
F6 0.0146(3) 0.0362(5) 0.0261(4) 0.0082(3) 0.0028(3) 0.0007(3)
F7 0.0318(4) 0.0164(4) 0.0194(4) -0.0035(3) -0.0012(3) 0.0067(3)
F8 0.0137(3) 0.0306(5) 0.0288(4) 0.0078(3) 0.0016(3) -0.0012(3)
O1 0.0213(4) 0.0206(4) 0.0163(4) 0.0034(3) -0.0013(3) -0.0048(3)
O2 0.0202(4) 0.0230(5) 0.0183(4) -0.0024(3) -0.0007(3) -0.0038(3)
O3 0.0225(4) 0.0230(5) 0.0187(4) 0.0062(3) -0.0030(3) -0.0055(3)
O4 0.0185(4) 0.0230(5) 0.0201(4) -0.0001(3) -0.0012(3) -0.0044(3)
O5 0.0196(4) 0.0152(4) 0.0232(5) 0.0016(3) -0.0019(3) 0.0014(3)
O6 0.0206(4) 0.0191(4) 0.0249(5) -0.0012(3) -0.0053(3) 0.0004(3)
O7 0.0208(4) 0.0136(4) 0.0234(5) 0.0016(3) -0.0047(3) -0.0003(3)
O8 0.0181(4) 0.0191(4) 0.0241(5) -0.0025(3) -0.0039(3) -0.0006(3)
O9 0.0209(4) 0.0152(4) 0.0168(4) 0.0014(3) 0.0011(3) 0.0004(3)
O10 0.0239(4) 0.0153(4) 0.0165(4) 0.0024(3) 0.0003(3) -0.0011(3)

loop_
_atom_type_symbol
_atom_type_description
_atom_type_scat_dispersion_real
_atom_type_scat_dispersion_imag
_atom_type_scat_source
C C 0.0033 0.0016 'International Tables Vol C Tables 4.2.6.8 and 6.1.1.4'
H H 0.0000 0.0000 'International Tables Vol C Tables 4.2.6.8 and 6.1.1.4'
F F 0.0171 0.0103 'International Tables Vol C Tables 4.2.6.8 and 6.1.1.4'
O O 0.0106 0.0060 'International Tables Vol C Tables 4.2.6.8 and 6.1.1.4'

loop_
_geom_angle_atom_site_label_1
_geom_angle_atom_site_label_2
_geom_angle_atom_site_label_3
_geom_angle
O2 C1 O1 127.42(11)
O2 C1 C2 121.61(11)
O1 C1 C2 110.96(10)
F2 C2 F1 108.19(9)
F2 C2 C3 108.07(10)
F1 C2 C3 108.16(10)
F2 C2 C1 108.93(9)
F1 C2 C1 110.47(10)
C3 C2 C1 112.89(9)
F3 C3 F4 108.06(9)
F3 C3 C4 108.87(9)
F4 C3 C4 110.70(10)
F3 C3 C2 108.66(10)
F4 C3 C2 107.69(9)
C4 C3 C2 112.75(9)
O4 C4 O3 127.53(11)
O4 C4 C3 121.51(11)
O3 C4 C3 110.94(10)
O6 C5 O5 127.28(11)
O6 C5 C6 120.88(11)
O5 C5 C6 111.82(10)
F6 C6 F5 108.27(10)
F6 C6 C7 108.11(9)
F5 C6 C7 107.95(10)
F6 C6 C5 110.97(10)
F5 C6 C5 108.80(10)
C7 C6 C5 112.60(9)
F8 C7 F7 107.96(9)
F8 C7 C6 108.20(10)
F7 C7 C6 107.76(10)
F8 C7 C8 110.34(10)
F7 C7 C8 108.73(9)
C6 C7 C8 113.67(9)
O8 C8 O7 127.29(11)
O8 C8 C7 121.39(11)
O7 C8 C7 111.31(10)

loop_
_geom_bond_atom_site_label_1
_geom_bond_atom_site_label_2
_geom_bond_distance
C1 O2 1.2065(14)
C1 O1 1.3035(15)
C1 C2 1.5478(16)
C2 F2 1.3476(14)
C2 F1 1.3487(13)
C2 C3 1.5433(17)
C3 F3 1.3484(14)
C3 F4 1.3512(13)
C3 C4 1.5424(16)
C4 O4 1.2110(14)
C4 O3 1.2997(15)
C5 O6 1.2110(15)
C5 O5 1.3025(15)
C5 C6 1.5484(16)
C6 F6 1.3474(13)
C6 F5 1.3478(14)
C6 C7 1.5412(18)
C7 F8 1.3506(13)
C7 F7 1.3508(14)
C7 C8 1.5476(16)
C8 O8 1.2069(14)
C8 O7 1.3073(15)
